data_1575027
loop_
_publ_author_name
'Ankudinov, Nikita M.'
'Alexeev, Nikita V.'
'Podyacheva, Evgeniya S.'
'Chusov, Denis A.'
'Lyssenko, Konstantin A.'
'Perekalin, Dmitry S.'

_publ_section_title
;
 Catalytic insertion of nitrenes into B--H bonds
;
_journal_issue 15
_journal_name_full 'Chemical Science'
_journal_page_first 6298
_journal_page_last 6306
_journal_paper_doi 10.1039/D5SC00723B
_journal_volume 16
_journal_year 2025
_chemical_formula_moiety 'C19 H25 B N4 O4 S2'
_chemical_formula_sum 'C19 H25 B N4 O4 S2'
_chemical_formula_weight 448.36
_space_group_crystal_system monoclinic
_space_group_IT_number 14
_space_group_name_Hall '-P 2yn'
_space_group_name_H-M_alt 'P 1 21/n 1'
_atom_sites_solution_hydrogens mixed
_audit_creation_method SHELXL-2018/3
_audit_update_record
;
2025-01-12 deposited with the CCDC.	2025-03-03 downloaded from the CCDC.
;
_cell_angle_alpha 90
_cell_angle_beta 107.422(3)
_cell_angle_gamma 90
_cell_formula_units_Z 4
_cell_length_a 15.6010(13)
_cell_length_b 8.9989(11)
_cell_length_c 15.8836(16)
_cell_measurement_reflns_used 1781
_cell_measurement_temperature 110(2)
_cell_measurement_theta_max 25.44
_cell_measurement_theta_min 2.35
_cell_volume 2127.6(4)
_computing_cell_refinement 'SAINT (Bruker, 2019)'
_computing_data_collection 'APEX3 (Bruker, 2019)'
_computing_data_reduction 'SAINT (Bruker, 2019)'
_computing_molecular_graphics 'Mercury (Macrae <i>et al.</i>, 2020)'
_computing_structure_refinement 'SHELXL-2018/3 (Sheldrick, 2018)'
_computing_structure_solution 'SHELXT 2018/2 (Sheldrick, 2018)'
_diffrn_ambient_temperature 110(2)
_diffrn_detector 'Photon III detector'
_diffrn_measured_fraction_theta_full 0.999
_diffrn_measured_fraction_theta_max 1.000
_diffrn_measurement_device 'three-circle diffractometer'
_diffrn_measurement_device_type 'Bruker D8 Quest with Photon III detector'
_diffrn_measurement_method '\f and \w scans'
_diffrn_radiation_monochromator 'mirror optics'
_diffrn_radiation_probe x-ray
_diffrn_radiation_type MoK\a
_diffrn_radiation_wavelength 0.71073
_diffrn_reflns_av_R_equivalents 0.1262
_diffrn_reflns_av_unetI/netI 0.0980
_diffrn_reflns_Laue_measured_fraction_full 0.999
_diffrn_reflns_Laue_measured_fraction_max 1.000
_diffrn_reflns_limit_h_max 19
_diffrn_reflns_limit_h_min -19
_diffrn_reflns_limit_k_max 10
_diffrn_reflns_limit_k_min -11
_diffrn_reflns_limit_l_max 19
_diffrn_reflns_limit_l_min -19
_diffrn_reflns_number 20668
_diffrn_reflns_point_group_measured_fraction_full 0.999
_diffrn_reflns_point_group_measured_fraction_max 1.000
_diffrn_reflns_theta_full 25.242
_diffrn_reflns_theta_max 25.998
_diffrn_reflns_theta_min 2.186
_diffrn_source 'microfocus sealed X-ray tube'
_diffrn_source_current 1.4
_diffrn_source_power 0.07
_diffrn_source_type 'Incoatec I\ms'
_diffrn_source_voltage 50.0
_exptl_absorpt_coefficient_mu 0.284
_exptl_absorpt_correction_T_max 0.7461
_exptl_absorpt_correction_T_min 0.5836
_exptl_absorpt_correction_type multi-scan
_exptl_absorpt_process_details
;
 SADABS 2016/2: Krause, L., Herbst-Irmer, R., Sheldrick G.M. & Stalke D.,
 J. Appl. Cryst. 48 (2015) 3-10
;
_exptl_crystal_colour colorless
_exptl_crystal_density_diffrn 1.400
_exptl_crystal_description block
_exptl_crystal_F_000 944
_exptl_crystal_size_max 0.412
_exptl_crystal_size_mid 0.240
_exptl_crystal_size_min 0.120
_exptl_transmission_factor_max 0.967
_exptl_transmission_factor_min 0.792
_refine_diff_density_max 0.360
_refine_diff_density_min -0.329
_refine_diff_density_rms 0.074
_refine_ls_extinction_method none
_refine_ls_goodness_of_fit_ref 1.041
_refine_ls_hydrogen_treatment mixed
_refine_ls_matrix_type full
_refine_ls_number_parameters 286
_refine_ls_number_reflns 4176
_refine_ls_number_restraints 0
_refine_ls_restrained_S_all 1.041
_refine_ls_R_factor_all 0.0854
_refine_ls_R_factor_gt 0.0519
_refine_ls_shift/su_max 0.000
_refine_ls_shift/su_mean 0.000
_refine_ls_structure_factor_coef Fsqd
_refine_ls_weighting_details 'w=1/[\s^2^(Fo^2^)+(0.0361P)^2^] where P=(Fo^2^+2Fc^2^)/3'
_refine_ls_weighting_scheme calc
_refine_ls_wR_factor_gt 0.1095
_refine_ls_wR_factor_ref 0.1251
_reflns_Friedel_coverage 0.000
_reflns_number_gt 2835
_reflns_number_total 4176
_reflns_threshold_expression 'I > 2\s(I)'
_cod_data_source_file d5sc00723b2.cif
_cod_data_source_block a_a_CCDC1
_cod_original_sg_symbol_H-M 'P 21/n'
_cod_database_code 1575027
_shelx_shelxl_version_number 2018/3
_shelx_space_group_comment
;
The symmetry employed for this shelxl refinement is uniquely defined
by the following loop, which should always be used as a source of
symmetry information in preference to the above space-group names.
They are only intended as comments.
;
_shelx_estimated_absorpt_t_min 0.892
_shelx_estimated_absorpt_t_max 0.967

loop_
_space_group_symop_operation_xyz
'x, y, z'
'-x+1/2, y+1/2, -z+1/2'
'-x, -y, -z'
'x-1/2, -y-1/2, z-1/2'

loop_
_atom_site_label
_atom_site_type_symbol
_atom_site_fract_x
_atom_site_fract_y
_atom_site_fract_z
_atom_site_U_iso_or_equiv
_atom_site_adp_type
_atom_site_occupancy
_atom_site_site_symmetry_order
_atom_site_calc_flag
_atom_site_refinement_flags_posn
_atom_site_refinement_flags_adp
_atom_site_refinement_flags_occupancy
_atom_site_disorder_assembly
_atom_site_disorder_group
S1 S 0.47328(4) 0.67338(9) 0.22481(4) 0.0198(2) Uani 1 1 d . . . . .
O1 O 0.84956(12) 0.3707(3) 0.33365(12) 0.0233(5) Uani 1 1 d . . . . .
N1 N 0.49695(15) 0.2160(3) 0.15275(14) 0.0201(6) Uani 1 1 d . . . . .
C1 C 0.55244(17) 0.3288(4) 0.15201(17) 0.0187(7) Uani 1 1 d . . . . .
B1 B 0.5929(2) 0.4478(4) 0.2309(2) 0.0183(7) Uani 1 1 d . . . . .
H1 H 0.5701(18) 0.418(3) 0.2886(18) 0.022 Uiso 1 1 d . U . . .
S2 S 0.75673(4) 0.35035(9) 0.33053(4) 0.01957(19) Uani 1 1 d . . . . .
O2 O 0.72221(13) 0.2007(2) 0.32012(13) 0.0261(5) Uani 1 1 d . . . . .
N2 N 0.56409(14) 0.3267(3) 0.07145(14) 0.0193(6) Uani 1 1 d . . . . .
C2 C 0.51508(18) 0.2119(4) 0.02136(18) 0.0225(7) Uani 1 1 d . . . . .
H2 H 0.512042 0.186838 -0.037562 0.027 Uiso 1 1 calc R U . . .
O3 O 0.40917(12) 0.5590(3) 0.22490(13) 0.0277(5) Uani 1 1 d . . . . .
N3 N 0.55435(15) 0.6027(3) 0.19782(15) 0.0190(6) Uani 1 1 d . . . . .
H3 H 0.587(2) 0.671(4) 0.184(2) 0.046(12) Uiso 1 1 d . . . . .
C3 C 0.47256(19) 0.1428(4) 0.07275(18) 0.0237(7) Uani 1 1 d . . . . .
H3A H 0.433377 0.059846 0.056940 0.028 Uiso 1 1 calc R U . . .
O4 O 0.44278(12) 0.8020(2) 0.16989(12) 0.0244(5) Uani 1 1 d . . . . .
N4 N 0.69699(16) 0.4520(3) 0.25486(15) 0.0191(6) Uani 1 1 d . . . . .
H4 H 0.723(2) 0.509(5) 0.235(2) 0.043(12) Uiso 1 1 d . . . . .
C4 C 0.61974(19) 0.4313(4) 0.04029(18) 0.0254(7) Uani 1 1 d . . . . .
H4A H 0.608565 0.418504 -0.023367 0.038 Uiso 1 1 calc R U . . .
H4B H 0.683279 0.412162 0.070964 0.038 Uiso 1 1 calc R U . . .
H4C H 0.604634 0.533148 0.052413 0.038 Uiso 1 1 calc R U . . .
C5 C 0.4634(2) 0.1762(4) 0.22645(19) 0.0275(8) Uani 1 1 d . . . . .
H5A H 0.434316 0.078590 0.215425 0.041 Uiso 1 1 calc R U . . .
H5B H 0.419684 0.250784 0.232237 0.041 Uiso 1 1 calc R U . . .
H5C H 0.513578 0.172677 0.281069 0.041 Uiso 1 1 calc R U . . .
C6 C 0.51679(17) 0.7413(4) 0.33408(17) 0.0194(7) Uani 1 1 d . . . . .
C7 C 0.49231(19) 0.6808(4) 0.40356(18) 0.0248(7) Uani 1 1 d . . . . .
H7 H 0.452294 0.598643 0.394139 0.030 Uiso 1 1 calc R U . . .
C8 C 0.5269(2) 0.7415(4) 0.48727(19) 0.0285(8) Uani 1 1 d . . . . .
H8 H 0.510386 0.699788 0.535099 0.034 Uiso 1 1 calc R U . . .
C9 C 0.58487(19) 0.8612(4) 0.50249(18) 0.0248(7) Uani 1 1 d . . . . .
C10 C 0.60917(19) 0.9194(4) 0.43143(18) 0.0254(7) Uani 1 1 d . . . . .
H10 H 0.649752 1.000725 0.440863 0.030 Uiso 1 1 calc R U . . .
C11 C 0.57529(18) 0.8608(4) 0.34769(18) 0.0223(7) Uani 1 1 d . . . . .
H11 H 0.591964 0.902034 0.299811 0.027 Uiso 1 1 calc R U . . .
C12 C 0.6228(2) 0.9290(4) 0.59277(19) 0.0356(9) Uani 1 1 d . . . . .
H12A H 0.687192 0.947145 0.604280 0.053 Uiso 1 1 calc R U . . .
H12B H 0.613598 0.860682 0.637364 0.053 Uiso 1 1 calc R U . . .
H12C H 0.592156 1.023180 0.595396 0.053 Uiso 1 1 calc R U . . .
C13 C 0.74693(17) 0.4149(4) 0.43241(17) 0.0193(7) Uani 1 1 d . . . . .
C14 C 0.73657(19) 0.3150(4) 0.49475(19) 0.0267(8) Uani 1 1 d . . . . .
H14 H 0.730499 0.211867 0.481667 0.032 Uiso 1 1 calc R U . . .
C15 C 0.7351(2) 0.3668(4) 0.57669(19) 0.0306(8) Uani 1 1 d . . . . .
H15 H 0.726859 0.298121 0.619026 0.037 Uiso 1 1 calc R U . . .
C16 C 0.74541(17) 0.5156(4) 0.59795(18) 0.0242(8) Uani 1 1 d . . . . .
C17 C 0.75600(17) 0.6143(4) 0.53442(17) 0.0225(7) Uani 1 1 d . . . . .
H17 H 0.762884 0.717336 0.547717 0.027 Uiso 1 1 calc R U . . .
C18 C 0.75666(17) 0.5643(4) 0.45147(17) 0.0199(7) Uani 1 1 d . . . . .
H18 H 0.763772 0.632798 0.408523 0.024 Uiso 1 1 calc R U . . .
C19 C 0.7451(2) 0.5705(4) 0.68716(19) 0.0348(9) Uani 1 1 d . . . . .
H19A H 0.746704 0.485561 0.726186 0.052 Uiso 1 1 calc R U . . .
H19B H 0.690490 0.628615 0.681241 0.052 Uiso 1 1 calc R U . . .
H19C H 0.797963 0.633256 0.712243 0.052 Uiso 1 1 calc R U . . .

loop_
_atom_site_aniso_label
_atom_site_aniso_U_11
_atom_site_aniso_U_22
_atom_site_aniso_U_33
_atom_site_aniso_U_23
_atom_site_aniso_U_13
_atom_site_aniso_U_12
S1 0.0159(3) 0.0222(5) 0.0209(3) -0.0046(3) 0.0050(3) -0.0007(3)
O1 0.0161(9) 0.0269(15) 0.0245(10) -0.0023(9) 0.0028(8) 0.0042(9)
N1 0.0187(11) 0.0180(17) 0.0211(12) -0.0027(10) 0.0020(9) -0.0010(10)
C1 0.0177(14) 0.017(2) 0.0196(14) 0.0016(12) 0.0031(11) 0.0042(12)
B1 0.0144(15) 0.020(2) 0.0193(15) -0.0041(13) 0.0034(12) -0.0029(13)
S2 0.0185(3) 0.0194(5) 0.0195(3) -0.0019(3) 0.0036(3) 0.0022(3)
O2 0.0320(11) 0.0148(14) 0.0288(11) -0.0032(9) 0.0052(9) -0.0023(9)
N2 0.0189(12) 0.0192(17) 0.0186(11) -0.0049(10) 0.0040(9) -0.0006(10)
C2 0.0223(14) 0.019(2) 0.0215(14) -0.0074(12) 0.0000(11) 0.0022(13)
O3 0.0201(10) 0.0297(16) 0.0346(12) -0.0077(10) 0.0104(9) -0.0086(10)
N3 0.0177(12) 0.0174(18) 0.0238(12) -0.0027(10) 0.0091(10) -0.0005(11)
C3 0.0227(15) 0.019(2) 0.0241(15) -0.0053(13) -0.0010(11) -0.0001(13)
O4 0.0223(10) 0.0251(15) 0.0235(10) 0.0006(9) 0.0036(8) 0.0063(9)
N4 0.0159(12) 0.0228(18) 0.0168(12) 0.0023(10) 0.0022(9) -0.0007(11)
C4 0.0265(15) 0.027(2) 0.0235(15) -0.0009(13) 0.0084(12) -0.0005(14)
C5 0.0337(17) 0.022(2) 0.0269(16) 0.0015(13) 0.0096(13) -0.0056(14)
C6 0.0205(14) 0.019(2) 0.0185(14) -0.0012(12) 0.0061(11) 0.0041(12)
C7 0.0218(14) 0.025(2) 0.0280(16) 0.0000(13) 0.0088(12) -0.0004(13)
C8 0.0332(17) 0.031(2) 0.0254(15) 0.0053(14) 0.0149(13) 0.0048(15)
C9 0.0264(15) 0.026(2) 0.0219(15) -0.0018(13) 0.0064(12) 0.0091(14)
C10 0.0278(15) 0.024(2) 0.0231(15) -0.0053(13) 0.0061(12) -0.0037(14)
C11 0.0240(14) 0.024(2) 0.0191(14) -0.0005(12) 0.0074(11) -0.0002(13)
C12 0.0394(18) 0.044(3) 0.0226(16) -0.0050(15) 0.0079(13) 0.0071(17)
C13 0.0154(13) 0.021(2) 0.0194(14) -0.0003(12) 0.0020(10) -0.0014(12)
C14 0.0286(16) 0.023(2) 0.0271(16) 0.0038(13) 0.0059(13) -0.0051(14)
C15 0.0286(16) 0.040(3) 0.0251(16) 0.0051(15) 0.0101(13) -0.0071(15)
C16 0.0139(13) 0.040(3) 0.0187(14) -0.0010(13) 0.0049(11) -0.0005(13)
C17 0.0180(14) 0.026(2) 0.0227(15) -0.0014(12) 0.0046(11) 0.0025(13)
C18 0.0204(14) 0.020(2) 0.0184(14) 0.0013(12) 0.0049(11) -0.0013(12)
C19 0.0314(17) 0.051(3) 0.0238(16) -0.0003(15) 0.0113(13) 0.0015(17)

loop_
_atom_type_symbol
_atom_type_description
_atom_type_scat_dispersion_real
_atom_type_scat_dispersion_imag
_atom_type_scat_source
C C 0.0033 0.0016 'International Tables Vol C Tables 4.2.6.8 and 6.1.1.4'
H H 0.0000 0.0000 'International Tables Vol C Tables 4.2.6.8 and 6.1.1.4'
B B 0.0013 0.0007 'International Tables Vol C Tables 4.2.6.8 and 6.1.1.4'
N N 0.0061 0.0033 'International Tables Vol C Tables 4.2.6.8 and 6.1.1.4'
O O 0.0106 0.0060 'International Tables Vol C Tables 4.2.6.8 and 6.1.1.4'
S S 0.1246 0.1234 'International Tables Vol C Tables 4.2.6.8 and 6.1.1.4'

loop_
_geom_angle_atom_site_label_1
_geom_angle_atom_site_label_2
_geom_angle_atom_site_label_3
_geom_angle
_geom_angle_site_symmetry_1
_geom_angle_site_symmetry_3
_geom_angle_publ_flag
O3 S1 O4 118.19(12) . . ?
O3 S1 N3 108.98(14) . . ?
O4 S1 N3 107.70(13) . . ?
O3 S1 C6 107.99(13) . . ?
O4 S1 C6 106.01(14) . . ?
N3 S1 C6 107.50(12) . . ?
C1 N1 C3 110.8(2) . . ?
C1 N1 C5 125.5(2) . . ?
C3 N1 C5 123.7(3) . . ?
N1 C1 N2 105.6(2) . . ?
N1 C1 B1 126.6(3) . . ?
N2 C1 B1 127.7(3) . . ?
N3 B1 N4 109.5(3) . . ?
N3 B1 C1 108.1(2) . . ?
N4 B1 C1 109.9(2) . . ?
N3 B1 H1 108.2(16) . . ?
N4 B1 H1 111.9(14) . . ?
C1 B1 H1 109.3(15) . . ?
O2 S2 O1 117.27(13) . . ?
O2 S2 N4 109.86(13) . . ?
O1 S2 N4 108.10(13) . . ?
O2 S2 C13 106.27(14) . . ?
O1 S2 C13 106.69(12) . . ?
N4 S2 C13 108.31(14) . . ?
C1 N2 C2 110.4(3) . . ?
C1 N2 C4 125.1(2) . . ?
C2 N2 C4 124.5(2) . . ?
C3 C2 N2 106.4(3) . . ?
C3 C2 H2 126.8 . . ?
N2 C2 H2 126.8 . . ?
B1 N3 S1 122.0(2) . . ?
B1 N3 H3 122(2) . . ?
S1 N3 H3 111(2) . . ?
C2 C3 N1 106.7(3) . . ?
C2 C3 H3A 126.6 . . ?
N1 C3 H3A 126.6 . . ?
B1 N4 S2 120.6(2) . . ?
B1 N4 H4 123(3) . . ?
S2 N4 H4 116(3) . . ?
N2 C4 H4A 109.5 . . ?
N2 C4 H4B 109.5 . . ?
H4A C4 H4B 109.5 . . ?
N2 C4 H4C 109.5 . . ?
H4A C4 H4C 109.5 . . ?
H4B C4 H4C 109.5 . . ?
N1 C5 H5A 109.5 . . ?
N1 C5 H5B 109.5 . . ?
H5A C5 H5B 109.5 . . ?
N1 C5 H5C 109.5 . . ?
H5A C5 H5C 109.5 . . ?
H5B C5 H5C 109.5 . . ?
C7 C6 C11 120.5(3) . . ?
C7 C6 S1 122.0(2) . . ?
C11 C6 S1 117.5(2) . . ?
C6 C7 C8 119.2(3) . . ?
C6 C7 H7 120.4 . . ?
C8 C7 H7 120.4 . . ?
C9 C8 C7 121.4(3) . . ?
C9 C8 H8 119.3 . . ?
C7 C8 H8 119.3 . . ?
C8 C9 C10 118.3(3) . . ?
C8 C9 C12 122.2(3) . . ?
C10 C9 C12 119.6(3) . . ?
C11 C10 C9 121.2(3) . . ?
C11 C10 H10 119.4 . . ?
C9 C10 H10 119.4 . . ?
C10 C11 C6 119.4(3) . . ?
C10 C11 H11 120.3 . . ?
C6 C11 H11 120.3 . . ?
C9 C12 H12A 109.5 . . ?
C9 C12 H12B 109.5 . . ?
H12A C12 H12B 109.5 . . ?
C9 C12 H12C 109.5 . . ?
H12A C12 H12C 109.5 . . ?
H12B C12 H12C 109.5 . . ?
C18 C13 C14 120.4(3) . . ?
C18 C13 S2 119.2(2) . . ?
C14 C13 S2 120.2(3) . . ?
C13 C14 C15 119.5(3) . . ?
C13 C14 H14 120.3 . . ?
C15 C14 H14 120.3 . . ?
C16 C15 C14 121.5(3) . . ?
C16 C15 H15 119.3 . . ?
C14 C15 H15 119.3 . . ?
C15 C16 C17 118.2(3) . . ?
C15 C16 C19 121.2(3) . . ?
C17 C16 C19 120.6(3) . . ?
C16 C17 C18 121.0(3) . . ?
C16 C17 H17 119.5 . . ?
C18 C17 H17 119.5 . . ?
C13 C18 C17 119.4(3) . . ?
C13 C18 H18 120.3 . . ?
C17 C18 H18 120.3 . . ?
C16 C19 H19A 109.5 . . ?
C16 C19 H19B 109.5 . . ?
H19A C19 H19B 109.5 . . ?
C16 C19 H19C 109.5 . . ?
H19A C19 H19C 109.5 . . ?
H19B C19 H19C 109.5 . . ?

loop_
_geom_bond_atom_site_label_1
_geom_bond_atom_site_label_2
_geom_bond_distance
_geom_bond_site_symmetry_2
_geom_bond_publ_flag
S1 O3 1.435(2) . ?
S1 O4 1.442(2) . ?
S1 N3 1.585(2) . ?
S1 C6 1.772(3) . ?
O1 S2 1.446(2) . ?
N1 C1 1.337(4) . ?
N1 C3 1.379(4) . ?
N1 C5 1.463(4) . ?
C1 N2 1.345(3) . ?
C1 B1 1.625(4) . ?
B1 N3 1.546(4) . ?
B1 N4 1.554(4) . ?
B1 H1 1.11(3) . ?
S2 O2 1.442(2) . ?
S2 N4 1.574(2) . ?
S2 C13 1.768(3) . ?
N2 C2 1.386(4) . ?
N2 C4 1.463(4) . ?
C2 C3 1.348(4) . ?
C2 H2 0.9500 . ?
N3 H3 0.87(4) . ?
C3 H3A 0.9500 . ?
N4 H4 0.77(4) . ?
C4 H4A 0.9800 . ?
C4 H4B 0.9800 . ?
C4 H4C 0.9800 . ?
C5 H5A 0.9800 . ?
C5 H5B 0.9800 . ?
C5 H5C 0.9800 . ?
C6 C7 1.383(4) . ?
C6 C11 1.385(4) . ?
C7 C8 1.389(4) . ?
C7 H7 0.9500 . ?
C8 C9 1.380(5) . ?
C8 H8 0.9500 . ?
C9 C10 1.396(4) . ?
C9 C12 1.507(4) . ?
C10 C11 1.381(4) . ?
C10 H10 0.9500 . ?
C11 H11 0.9500 . ?
C12 H12A 0.9800 . ?
C12 H12B 0.9800 . ?
C12 H12C 0.9800 . ?
C13 C18 1.377(4) . ?
C13 C14 1.382(4) . ?
C14 C15 1.389(4) . ?
C14 H14 0.9500 . ?
C15 C16 1.379(5) . ?
C15 H15 0.9500 . ?
C16 C17 1.391(4) . ?
C16 C19 1.502(4) . ?
C17 C18 1.395(4) . ?
C17 H17 0.9500 . ?
C18 H18 0.9500 . ?
C19 H19A 0.9800 . ?
C19 H19B 0.9800 . ?
C19 H19C 0.9800 . ?

loop_
_geom_torsion_atom_site_label_1
_geom_torsion_atom_site_label_2
_geom_torsion_atom_site_label_3
_geom_torsion_atom_site_label_4
_geom_torsion
_geom_torsion_site_symmetry_1
_geom_torsion_site_symmetry_2
_geom_torsion_site_symmetry_3
_geom_torsion_site_symmetry_4
_geom_torsion_publ_flag
C3 N1 C1 N2 -0.6(3) . . . . ?
C5 N1 C1 N2 -178.7(3) . . . . ?
C3 N1 C1 B1 176.7(3) . . . . ?
C5 N1 C1 B1 -1.4(4) . . . . ?
N1 C1 B1 N3 -114.5(3) . . . . ?
N2 C1 B1 N3 62.2(4) . . . . ?
N1 C1 B1 N4 126.2(3) . . . . ?
N2 C1 B1 N4 -57.1(4) . . . . ?
N1 C1 N2 C2 0.3(3) . . . . ?
B1 C1 N2 C2 -177.0(3) . . . . ?
N1 C1 N2 C4 179.7(2) . . . . ?
B1 C1 N2 C4 2.4(5) . . . . ?
C1 N2 C2 C3 0.1(3) . . . . ?
C4 N2 C2 C3 -179.3(3) . . . . ?
N4 B1 N3 S1 -139.5(2) . . . . ?
C1 B1 N3 S1 100.8(2) . . . . ?
O3 S1 N3 B1 -39.5(2) . . . . ?
O4 S1 N3 B1 -168.8(2) . . . . ?
C6 S1 N3 B1 77.3(2) . . . . ?
N2 C2 C3 N1 -0.4(3) . . . . ?
C1 N1 C3 C2 0.6(3) . . . . ?
C5 N1 C3 C2 178.8(3) . . . . ?
N3 B1 N4 S2 148.9(2) . . . . ?
C1 B1 N4 S2 -92.6(3) . . . . ?
O2 S2 N4 B1 47.1(3) . . . . ?
O1 S2 N4 B1 176.2(2) . . . . ?
C13 S2 N4 B1 -68.6(3) . . . . ?
O3 S1 C6 C7 3.2(3) . . . . ?
O4 S1 C6 C7 130.8(3) . . . . ?
N3 S1 C6 C7 -114.2(3) . . . . ?
O3 S1 C6 C11 -175.3(2) . . . . ?
O4 S1 C6 C11 -47.7(3) . . . . ?
N3 S1 C6 C11 67.3(3) . . . . ?
C11 C6 C7 C8 0.2(5) . . . . ?
S1 C6 C7 C8 -178.3(2) . . . . ?
C6 C7 C8 C9 0.3(5) . . . . ?
C7 C8 C9 C10 -0.8(5) . . . . ?
C7 C8 C9 C12 179.7(3) . . . . ?
C8 C9 C10 C11 1.0(5) . . . . ?
C12 C9 C10 C11 -179.5(3) . . . . ?
C9 C10 C11 C6 -0.6(5) . . . . ?
C7 C6 C11 C10 0.0(4) . . . . ?
S1 C6 C11 C10 178.5(2) . . . . ?
O2 S2 C13 C18 -166.3(2) . . . . ?
O1 S2 C13 C18 67.9(2) . . . . ?
N4 S2 C13 C18 -48.3(2) . . . . ?
O2 S2 C13 C14 18.7(3) . . . . ?
O1 S2 C13 C14 -107.1(2) . . . . ?
N4 S2 C13 C14 136.7(2) . . . . ?
C18 C13 C14 C15 0.7(4) . . . . ?
S2 C13 C14 C15 175.6(2) . . . . ?
C13 C14 C15 C16 -1.2(5) . . . . ?
C14 C15 C16 C17 1.0(4) . . . . ?
C14 C15 C16 C19 -179.1(3) . . . . ?
C15 C16 C17 C18 -0.3(4) . . . . ?
C19 C16 C17 C18 179.8(3) . . . . ?
C14 C13 C18 C17 0.0(4) . . . . ?
S2 C13 C18 C17 -175.0(2) . . . . ?
C16 C17 C18 C13 -0.2(4) . . . . ?
